data_7246591
loop_
_publ_author_name
'Liebertseder, Mareike'
'Donsbach, Carsten'
'Feldmann, Claus'

_publ_section_title
;
 Reactions of noble-metal oxides in ionic liquids near room temperature
;
_journal_issue 17
_journal_name_full 'RSC Advances'
_journal_page_first 11441
_journal_page_last 11449
_journal_paper_doi 10.1039/D3RA00892D
_journal_volume 13
_journal_year 2023
_chemical_formula_moiety 'C8 H14 Cl Cu N2'
_chemical_formula_sum 'C8 H14 Cl Cu N2'
_chemical_formula_weight 237.20
_chemical_properties_physical Air-sensitive,Moisture-sensitive
_space_group_crystal_system orthorhombic
_space_group_IT_number 19
_space_group_name_Hall 'P 2ac 2ab'
_space_group_name_H-M_alt 'P 21 21 21'
_atom_sites_solution_hydrogens geom
_audit_creation_date 2020-11-17
_audit_creation_method
;
Olex2 1.3
(compiled 2020.07.31 svn.rc2a77460 for OlexSys, GUI svn.r6145)
;
_audit_update_record
;
2021-08-23 deposited with the CCDC.	2023-04-11 downloaded from the CCDC.
;
_cell_angle_alpha 90
_cell_angle_beta 90
_cell_angle_gamma 90
_cell_formula_units_Z 4
_cell_length_a 8.1801(5)
_cell_length_b 10.8418(5)
_cell_length_c 11.6849(7)
_cell_measurement_reflns_used 6910
_cell_measurement_temperature 150
_cell_measurement_theta_max 59.02
_cell_measurement_theta_min 4.84
_cell_volume 1036.30(10)
_computing_cell_refinement
;
X-Area Recipe 1.34.0.0 (STOE, 2019)
;
_computing_data_collection
;
X-Area Pilatus3_SV 1.31.161.0 (STOE, 2020)
;
_computing_data_reduction
;
X-Area Integrate 1.78.0.0 (STOE, 2020)
X-Area LANA 1.78.0.0 (STOE, 2020)
;
_computing_molecular_graphics 'Olex2 1.3 (Dolomanov et al., 2009)'
_computing_publication_material
;
STOE & Cie GmbH, X-Area, software package for collecting single-crystal or
multi-domain crystal data on STOE area-detector diffractometers, for image 
processing, for the correction and scaling of reflection intensities and 
for outlier rejection, version 1.89, Darmstadt 2020
;
_computing_structure_refinement 'SHELXL 2018/3 (Sheldrick, 2015)'
_computing_structure_solution 'SHELXT 2018/2 (Sheldrick, 2018)'
_diffrn_ambient_temperature 150
_diffrn_detector EIGER4M
_diffrn_detector_area_resol_mean 13.33
_diffrn_measured_fraction_theta_full 0.997
_diffrn_measured_fraction_theta_max 0.998
_diffrn_measurement_details
;
 1281 frames, detector distance = 80 mm
;
_diffrn_measurement_device 'Eulerian 4-circle diffractometer'
_diffrn_measurement_device_type 'STOE STADIVARI'
_diffrn_measurement_method 'rotation method, \w scans'
_diffrn_radiation_collimation '1.2 0.6 mm diameter'
_diffrn_radiation_monochromator 'Graded multilayer mirror'
_diffrn_radiation_polarisn_norm 0
_diffrn_radiation_probe x-ray
_diffrn_radiation_type 'Ga K\a'
_diffrn_radiation_wavelength 1.34143
_diffrn_reflns_av_R_equivalents 0.0747
_diffrn_reflns_av_unetI/netI 0.0625
_diffrn_reflns_Laue_measured_fraction_full 0.997
_diffrn_reflns_Laue_measured_fraction_max 0.998
_diffrn_reflns_limit_h_max 10
_diffrn_reflns_limit_h_min -8
_diffrn_reflns_limit_k_max 11
_diffrn_reflns_limit_k_min -13
_diffrn_reflns_limit_l_max 14
_diffrn_reflns_limit_l_min -13
_diffrn_reflns_number 9949
_diffrn_reflns_point_group_measured_fraction_full 0.995
_diffrn_reflns_point_group_measured_fraction_max 0.988
_diffrn_reflns_theta_full 53.597
_diffrn_reflns_theta_max 57.454
_diffrn_reflns_theta_min 4.841
_diffrn_source 'Metaljet D2'
_diffrn_source_current 3.570
_diffrn_source_power 0.250
_diffrn_source_voltage 70
_exptl_absorpt_coefficient_mu 12.658
_exptl_absorpt_correction_T_max 0.2784
_exptl_absorpt_correction_T_min 0.0263
_exptl_absorpt_correction_type multi-scan
_exptl_absorpt_process_details
;
STOE LANA, absorption correction by scaling of reflection intensities.
J. Koziskova, F. Hahn, J. Richter, J. Kozisek, "Comparison of different
absorption corrections on the model structure of tetrakis(\m~2~-acetato)-
diaqua-di-copper(II)", Acta Chimica Slovaca, vol. 9, no. 2, 2016, pp. 136 - 140.
;
_exptl_crystal_colour colourless
_exptl_crystal_colour_primary colourless
_exptl_crystal_density_diffrn 1.520
_exptl_crystal_density_method 'not measured'
_exptl_crystal_description block
_exptl_crystal_F_000 488
_exptl_crystal_size_max 0.047
_exptl_crystal_size_mid 0.02
_exptl_crystal_size_min 0.008
_refine_diff_density_max 0.481
_refine_diff_density_min -0.434
_refine_diff_density_rms 0.090
_refine_ls_abs_structure_details
;
 Refined as an inversion twin.
;
_refine_ls_abs_structure_Flack -0.032(10)
_refine_ls_extinction_method none
_refine_ls_goodness_of_fit_ref 0.961
_refine_ls_hydrogen_treatment constr
_refine_ls_matrix_type full
_refine_ls_number_parameters 112
_refine_ls_number_reflns 2132
_refine_ls_number_restraints 0
_refine_ls_restrained_S_all 0.961
_refine_ls_R_factor_all 0.0610
_refine_ls_R_factor_gt 0.0454
_refine_ls_shift/su_max 0.000
_refine_ls_shift/su_mean 0.000
_refine_ls_structure_factor_coef Fsqd
_refine_ls_weighting_details 'w=1/[\s^2^(Fo^2^)+(0.0648P)^2^] where P=(Fo^2^+2Fc^2^)/3'
_refine_ls_weighting_scheme calc
_refine_ls_wR_factor_gt 0.1024
_refine_ls_wR_factor_ref 0.1072
_reflns_d_resolution_high 0.796
_reflns_d_resolution_low 11.685
_reflns_Friedel_coverage 0.693
_reflns_Friedel_fraction_full 0.991
_reflns_Friedel_fraction_max 0.975
_reflns_limit_h_max 10
_reflns_limit_h_min -8
_reflns_limit_k_max 11
_reflns_limit_k_min -13
_reflns_limit_l_max 14
_reflns_limit_l_min -13
_reflns_number_gt 1674
_reflns_number_total 2132
_reflns_threshold_expression I>4u(I)
_cod_data_source_file d3ra00892d2.cif
_cod_data_source_block (C8H14N2)(CuCl)
_cod_database_code 7246591
_shelx_shelxl_version_number 2018/3
_audit_contact_author
;
      Prof. Dr. Claus Feldmann
      Karlsruher Institut fuer Technologie (KIT), CS
      Institut fuer Anorganische Chemie (AOC)
      Engesserstr. 15, Geb. 30.45
      76131 Karlsruhe 
      Bundesrepublik Deutschland
;
_audit_contact_letter
;

;
_shelx_space_group_comment
;
The symmetry employed for this shelxl refinement is uniquely defined
by the following loop, which should always be used as a source of
symmetry information in preference to the above space-group names.
They are only intended as comments.
;
_shelx_estimated_absorpt_t_max 0.906
_shelx_estimated_absorpt_t_min 0.588
_olex2_refinement_description
;
1. Twinned data refinement
 Scales: 1.032(10)
 -0.032(10)
2. Fixed Uiso
 At 1.2 times of:
  All C(H) groups, All C(H,H) groups
 At 1.5 times of:
  All C(H,H,H) groups
3.a Secondary CH2 refined with riding coordinates:
 C5(H5A,H5B), C4(H4A,H4B), C6(H6A,H6B)
3.b Aromatic/amide H refined with riding coordinates:
 C3(H3), C2(H2)
3.c Idealised Me refined as rotating group:
 C8(H8A,H8B,H8C), C7(H7A,H7B,H7C)
;
_olex2_submission_special_instructions 'No special instructions were received'

loop_
_space_group_symop_operation_xyz
'x, y, z'
'-x+1/2, -y, z+1/2'
'-x, y+1/2, -z+1/2'
'x+1/2, -y+1/2, -z'

loop_
_atom_site_label
_atom_site_type_symbol
_atom_site_fract_x
_atom_site_fract_y
_atom_site_fract_z
_atom_site_U_iso_or_equiv
_atom_site_adp_type
_atom_site_occupancy
_atom_site_site_symmetry_order
_atom_site_calc_flag
_atom_site_refinement_flags_posn
_atom_site_refinement_flags_adp
_atom_site_refinement_flags_occupancy
_atom_site_disorder_assembly
_atom_site_disorder_group
Cu1 Cu 0.25155(12) 0.31673(7) 0.61486(6) 0.0240(2) Uani 1 1 d . . . . .
Cl1 Cl 0.21872(19) 0.14871(13) 0.52682(11) 0.0294(4) Uani 1 1 d . . . . .
N003 N 0.4048(6) 0.4945(5) 0.7679(4) 0.0239(11) Uani 1 1 d . . . . .
N004 N 0.1531(6) 0.5367(5) 0.7386(4) 0.0237(11) Uani 1 1 d . . . . .
C1 C 0.2712(7) 0.4569(5) 0.7070(4) 0.0234(12) Uani 1 1 d . . . . .
C3 C 0.3691(8) 0.5959(6) 0.8356(5) 0.0255(14) Uani 1 1 d . . . . .
H3 H 0.441741 0.638786 0.884983 0.031 Uiso 1 1 calc R U . . .
C2 C 0.2101(8) 0.6210(6) 0.8171(5) 0.0264(14) Uani 1 1 d . . . . .
H2 H 0.148581 0.685165 0.851850 0.032 Uiso 1 1 calc R U . . .
C5 C -0.0220(8) 0.6181(6) 0.5804(6) 0.0302(15) Uani 1 1 d . . . . .
H5A H 0.060485 0.588320 0.524897 0.036 Uiso 1 1 calc R U . . .
H5B H -0.131137 0.606210 0.545563 0.036 Uiso 1 1 calc R U . . .
C8 C 0.5659(8) 0.4369(7) 0.7604(6) 0.0337(16) Uani 1 1 d . . . . .
H8A H 0.554631 0.347313 0.768358 0.051 Uiso 1 1 calc R U . . .
H8B H 0.635892 0.468589 0.821829 0.051 Uiso 1 1 calc R U . . .
H8C H 0.615203 0.456149 0.686130 0.051 Uiso 1 1 calc R U . . .
C4 C -0.0111(8) 0.5393(6) 0.6886(5) 0.0284(14) Uani 1 1 d . . . . .
H4A H -0.088753 0.571853 0.746123 0.034 Uiso 1 1 calc R U . . .
H4B H -0.044706 0.453886 0.669952 0.034 Uiso 1 1 calc R U . . .
C6 C 0.0048(9) 0.7550(6) 0.6002(6) 0.0351(16) Uani 1 1 d . . . . .
H6A H 0.115891 0.767754 0.631711 0.042 Uiso 1 1 calc R U . . .
H6B H -0.074770 0.784633 0.657772 0.042 Uiso 1 1 calc R U . . .
C7 C -0.0136(9) 0.8314(7) 0.4915(7) 0.052(2) Uani 1 1 d . . . . .
H7A H 0.066542 0.803865 0.434670 0.078 Uiso 1 1 calc R U . . .
H7B H 0.005034 0.918637 0.509254 0.078 Uiso 1 1 calc R U . . .
H7C H -0.124172 0.820868 0.460811 0.078 Uiso 1 1 calc R U . . .

loop_
_atom_site_aniso_label
_atom_site_aniso_U_11
_atom_site_aniso_U_22
_atom_site_aniso_U_33
_atom_site_aniso_U_23
_atom_site_aniso_U_13
_atom_site_aniso_U_12
Cu1 0.0274(5) 0.0196(4) 0.0251(4) -0.0038(3) -0.0006(4) -0.0013(5)
Cl1 0.0390(9) 0.0208(7) 0.0286(6) -0.0034(5) -0.0035(7) -0.0019(7)
N003 0.022(3) 0.024(3) 0.026(2) -0.001(2) -0.001(2) -0.001(2)
N004 0.023(3) 0.022(3) 0.026(2) -0.006(2) -0.001(2) -0.002(2)
C1 0.025(3) 0.020(3) 0.025(3) 0.001(2) 0.004(3) -0.003(3)
C3 0.031(4) 0.023(3) 0.022(3) -0.003(3) 0.000(3) 0.000(3)
C2 0.032(4) 0.026(3) 0.022(3) -0.006(2) 0.003(3) 0.002(3)
C5 0.025(3) 0.031(4) 0.034(3) -0.008(3) -0.004(3) 0.005(3)
C8 0.027(4) 0.037(4) 0.037(4) -0.006(3) 0.003(3) 0.005(3)
C4 0.021(3) 0.028(3) 0.037(3) -0.010(3) 0.001(3) -0.006(3)
C6 0.033(4) 0.032(4) 0.040(4) -0.002(3) -0.004(3) 0.003(3)
C7 0.052(5) 0.034(4) 0.070(5) 0.014(4) -0.021(4) -0.003(4)

loop_
_atom_type_symbol
_atom_type_description
_atom_type_scat_dispersion_real
_atom_type_scat_dispersion_imag
_atom_type_scat_source
C C 0.0148 0.0070 'International Tables Vol C Tables 4.2.6.8 and 6.1.1.4'
H H 0.0000 0.0000 'International Tables Vol C Tables 4.2.6.8 and 6.1.1.4'
N N 0.0253 0.0136 'International Tables Vol C Tables 4.2.6.8 and 6.1.1.4'
Cl Cl 0.3294 0.5404 'International Tables Vol C Tables 4.2.6.8 and 6.1.1.4'
Cu Cu -2.9183 3.6937 'International Tables Vol C Tables 4.2.6.8 and 6.1.1.4'

loop_
_geom_angle_atom_site_label_1
_geom_angle_atom_site_label_2
_geom_angle_atom_site_label_3
_geom_angle
_geom_angle_site_symmetry_1
_geom_angle_site_symmetry_3
_geom_angle_publ_flag
C1 Cu1 Cl1 173.71(17) . . ?
C1 N003 C3 111.4(5) . . ?
C1 N003 C8 124.2(5) . . ?
C3 N003 C8 124.3(5) . . ?
C1 N004 C2 111.4(5) . . ?
C1 N004 C4 124.1(5) . . ?
C2 N004 C4 124.3(5) . . ?
N003 C1 Cu1 127.7(4) . . ?
N004 C1 Cu1 128.1(5) . . ?
N004 C1 N003 103.9(5) . . ?
N003 C3 H3 127.1 . . ?
C2 C3 N003 105.8(5) . . ?
C2 C3 H3 127.1 . . ?
N004 C2 H2 126.3 . . ?
C3 C2 N004 107.5(6) . . ?
C3 C2 H2 126.3 . . ?
H5A C5 H5B 107.6 . . ?
C4 C5 H5A 108.7 . . ?
C4 C5 H5B 108.7 . . ?
C6 C5 H5A 108.7 . . ?
C6 C5 H5B 108.7 . . ?
C6 C5 C4 114.4(5) . . ?
N003 C8 H8A 109.5 . . ?
N003 C8 H8B 109.5 . . ?
N003 C8 H8C 109.5 . . ?
H8A C8 H8B 109.5 . . ?
H8A C8 H8C 109.5 . . ?
H8B C8 H8C 109.5 . . ?
N004 C4 C5 113.2(5) . . ?
N004 C4 H4A 108.9 . . ?
N004 C4 H4B 108.9 . . ?
C5 C4 H4A 108.9 . . ?
C5 C4 H4B 108.9 . . ?
H4A C4 H4B 107.8 . . ?
C5 C6 H6A 109.0 . . ?
C5 C6 H6B 109.0 . . ?
C5 C6 C7 113.0(6) . . ?
H6A C6 H6B 107.8 . . ?
C7 C6 H6A 109.0 . . ?
C7 C6 H6B 109.0 . . ?
C6 C7 H7A 109.5 . . ?
C6 C7 H7B 109.5 . . ?
C6 C7 H7C 109.5 . . ?
H7A C7 H7B 109.5 . . ?
H7A C7 H7C 109.5 . . ?
H7B C7 H7C 109.5 . . ?

loop_
_geom_bond_atom_site_label_1
_geom_bond_atom_site_label_2
_geom_bond_distance
_geom_bond_site_symmetry_2
_geom_bond_publ_flag
Cu1 Cl1 2.1093(15) . ?
Cu1 C1 1.870(5) . ?
N003 C1 1.366(7) . ?
N003 C3 1.385(7) . ?
N003 C8 1.461(8) . ?
N004 C1 1.348(7) . ?
N004 C2 1.377(7) . ?
N004 C4 1.465(8) . ?
C3 H3 0.9500 . ?
C3 C2 1.346(9) . ?
C2 H2 0.9500 . ?
C5 H5A 0.9900 . ?
C5 H5B 0.9900 . ?
C5 C4 1.528(9) . ?
C5 C6 1.518(9) . ?
C8 H8A 0.9800 . ?
C8 H8B 0.9800 . ?
C8 H8C 0.9800 . ?
C4 H4A 0.9900 . ?
C4 H4B 0.9900 . ?
C6 H6A 0.9900 . ?
C6 H6B 0.9900 . ?
C6 C7 1.523(10) . ?
C7 H7A 0.9800 . ?
C7 H7B 0.9800 . ?
C7 H7C 0.9800 . ?

loop_
_geom_torsion_atom_site_label_1
_geom_torsion_atom_site_label_2
_geom_torsion_atom_site_label_3
_geom_torsion_atom_site_label_4
_geom_torsion
_geom_torsion_site_symmetry_1
_geom_torsion_site_symmetry_2
_geom_torsion_site_symmetry_3
_geom_torsion_site_symmetry_4
_geom_torsion_publ_flag
N003 C3 C2 N004 -0.7(6) . . . . ?
C1 N003 C3 C2 0.5(6) . . . . ?
C1 N004 C2 C3 0.6(7) . . . . ?
C1 N004 C4 C5 -86.5(7) . . . . ?
C3 N003 C1 Cu1 -173.8(4) . . . . ?
C3 N003 C1 N004 -0.1(6) . . . . ?
C2 N004 C1 Cu1 173.3(4) . . . . ?
C2 N004 C1 N003 -0.3(6) . . . . ?
C2 N004 C4 C5 88.3(7) . . . . ?
C8 N003 C1 Cu1 7.6(8) . . . . ?
C8 N003 C1 N004 -178.7(5) . . . . ?
C8 N003 C3 C2 179.1(5) . . . . ?
C4 N004 C1 Cu1 -11.4(8) . . . . ?
C4 N004 C1 N003 175.0(5) . . . . ?
C4 N004 C2 C3 -174.7(6) . . . . ?
C4 C5 C6 C7 -177.7(6) . . . . ?
C6 C5 C4 N004 -66.3(7) . . . . ?

loop_
_twin_individual_id
_twin_individual_mass_fraction_refined
1 1.032(10)
2 -0.032(10)
